data_7701243
loop_
_publ_author_name
'Wei, Yun'
'Song, Lulu'
'Jiang, Ling'
'Huang, Zeming'
'Wang, Shaowu'
'Yuan, Qingbing'
'Mu, Xiaolong'
'Zhu, Xiancui'
'Zhou, Shuangliu'

_publ_section_title
;
 Aluminum complexes with Schiff base bridged bis(indolyl) ligands:
 synthesis, structure, and catalytic activity for polymerization of
 rac-lactide.
;
_journal_issue 40
_journal_name_full 'Dalton transactions (Cambridge, England : 2003)'
_journal_page_first 15290
_journal_page_last 15299
_journal_paper_doi 10.1039/c9dt02724f
_journal_volume 48
_journal_year 2019
_chemical_formula_sum 'C30 H35 Al N4 O'
_chemical_formula_weight 494.60
_space_group_crystal_system triclinic
_space_group_IT_number 2
_space_group_name_Hall '-P 1'
_space_group_name_H-M_alt 'P -1'
_symmetry_space_group_name_Hall '-P 1'
_symmetry_space_group_name_H-M 'P -1'
_atom_sites_solution_hydrogens geom
_audit_creation_method SHELXL-2018/1
_audit_update_record
;
2019-02-12 deposited with the CCDC.    2019-09-23 downloaded from the CCDC.
;
_cell_angle_alpha 68.949(6)
_cell_angle_beta 79.141(6)
_cell_angle_gamma 88.321(6)
_cell_formula_units_Z 2
_cell_length_a 8.653(4)
_cell_length_b 12.459(6)
_cell_length_c 13.740(7)
_cell_measurement_reflns_used 4204
_cell_measurement_temperature 293(2)
_cell_measurement_theta_max 24.79
_cell_measurement_theta_min 2.40
_cell_volume 1356.5(11)
_computing_cell_refinement 'Bruker SMART'
_computing_data_collection 'Bruker SMART'
_computing_data_reduction 'Bruker SAINT'
_computing_molecular_graphics 'Bruker SHELXTL'
_computing_publication_material 'Bruker SHELXTL'
_computing_structure_refinement 'SHELXL-2018/1 (Sheldrick, 2018)'
_computing_structure_solution 'Bruker SHELXTL'
_diffrn_ambient_temperature 293(2)
_diffrn_measured_fraction_theta_full 0.997
_diffrn_measured_fraction_theta_max 0.997
_diffrn_measurement_device_type 'CCD area detector'
_diffrn_radiation_type MoK\a
_diffrn_radiation_wavelength 0.71073
_diffrn_reflns_av_R_equivalents 0.0485
_diffrn_reflns_av_unetI/netI 0.0606
_diffrn_reflns_Laue_measured_fraction_full 0.997
_diffrn_reflns_Laue_measured_fraction_max 0.997
_diffrn_reflns_limit_h_max 10
_diffrn_reflns_limit_h_min -10
_diffrn_reflns_limit_k_max 14
_diffrn_reflns_limit_k_min -14
_diffrn_reflns_limit_l_max 16
_diffrn_reflns_limit_l_min -16
_diffrn_reflns_number 12950
_diffrn_reflns_point_group_measured_fraction_full 0.997
_diffrn_reflns_point_group_measured_fraction_max 0.997
_diffrn_reflns_theta_full 24.997
_diffrn_reflns_theta_max 24.997
_diffrn_reflns_theta_min 1.618
_exptl_absorpt_coefficient_mu 0.104
_exptl_crystal_colour yellow
_exptl_crystal_density_diffrn 1.211
_exptl_crystal_description block
_exptl_crystal_F_000 528
_exptl_crystal_size_max 0.230
_exptl_crystal_size_mid 0.210
_exptl_crystal_size_min 0.190
_refine_diff_density_max 0.490
_refine_diff_density_min -0.288
_refine_diff_density_rms 0.068
_refine_ls_extinction_method none
_refine_ls_goodness_of_fit_ref 1.038
_refine_ls_hydrogen_treatment constr
_refine_ls_matrix_type full
_refine_ls_number_parameters 372
_refine_ls_number_reflns 4770
_refine_ls_number_restraints 195
_refine_ls_restrained_S_all 1.023
_refine_ls_R_factor_all 0.1224
_refine_ls_R_factor_gt 0.0810
_refine_ls_shift/su_max 0.011
_refine_ls_shift/su_mean 0.001
_refine_ls_structure_factor_coef Fsqd
_refine_ls_weighting_details 'w=1/[\s^2^(Fo^2^)+(0.1508P)^2^+0.0522P] where P=(Fo^2^+2Fc^2^)/3'
_refine_ls_weighting_scheme calc
_refine_ls_wR_factor_gt 0.2181
_refine_ls_wR_factor_ref 0.2473
_reflns_Friedel_coverage 0.000
_reflns_number_gt 2915
_reflns_number_total 4770
_reflns_threshold_expression 'I > 2\s(I)'
_cod_data_source_file c9dt02724f2.cif
_cod_data_source_block tp-1
_cod_depositor_comments 'Adding full bibliography for 7701238--7701244.cif.'
_cod_original_cell_volume 1356.5(12)
_cod_database_code 7701243
_shelx_shelxl_version_number 2018/1
_shelx_space_group_comment
;
The symmetry employed for this shelxl refinement is uniquely defined
by the following loop, which should always be used as a source of
symmetry information in preference to the above space-group names.
They are only intended as comments.
;
_shelx_estimated_absorpt_t_min 0.976
_shelx_estimated_absorpt_t_max 0.980

loop_
_space_group_symop_operation_xyz
'x, y, z'
'-x, -y, -z'

loop_
_atom_site_label
_atom_site_type_symbol
_atom_site_fract_x
_atom_site_fract_y
_atom_site_fract_z
_atom_site_U_iso_or_equiv
_atom_site_adp_type
_atom_site_occupancy
_atom_site_site_symmetry_order
_atom_site_calc_flag
_atom_site_refinement_flags_posn
_atom_site_refinement_flags_adp
_atom_site_refinement_flags_occupancy
_atom_site_disorder_assembly
_atom_site_disorder_group
Al1 Al 0.27931(12) 0.18429(9) 0.44953(8) 0.0520(4) Uani 1 1 d . . . A 2
C1 C 0.0863(5) 0.2701(3) 0.4328(3) 0.0689(11) Uani 1 1 d . . . A 2
H1A H 0.086256 0.305751 0.357404 0.083 Uiso 1 1 calc R U . A 2
H1B H -0.002595 0.215047 0.463472 0.083 Uiso 1 1 calc R U . A 2
C2 C 0.5811(5) 0.3449(3) 0.3258(3) 0.0618(10) Uani 1 1 d . . . B 2
C3 C 0.6103(5) 0.3463(4) 0.2224(4) 0.0763(12) Uani 1 1 d . . . B 2
H3 H 0.551041 0.298828 0.203062 0.092 Uiso 1 1 calc R U . B 2
C4 C 0.7285(6) 0.4192(4) 0.1492(4) 0.0965(16) Uani 1 1 d . . . B 2
H4 H 0.747397 0.421787 0.079470 0.116 Uiso 1 1 calc R U . B 2
C5 C 0.8197(7) 0.4887(5) 0.1772(5) 0.115(2) Uani 1 1 d . . . B 2
H5 H 0.898757 0.537107 0.125903 0.137 Uiso 1 1 calc R U . B 2
C6 C 0.7960(7) 0.4875(5) 0.2780(5) 0.1067(19) Uani 1 1 d . . . B 2
H6 H 0.859297 0.533989 0.295704 0.128 Uiso 1 1 calc R U . B 2
C7 C 0.6759(5) 0.4160(4) 0.3552(4) 0.0797(13) Uani 1 1 d . . . B 2
C8 C 0.6197(5) 0.3917(4) 0.4644(4) 0.0814(13) Uani 1 1 d . . . B 2
H8 H 0.658781 0.423390 0.507161 0.098 Uiso 1 1 calc R U . B 2
C9 C 0.4980(5) 0.3134(4) 0.4954(3) 0.0656(11) Uani 1 1 d . . . B 2
C10 C 0.4016(5) 0.2515(4) 0.5980(4) 0.0711(12) Uani 1 1 d . . . B 2
H10 H 0.415952 0.259956 0.660244 0.085 Uiso 1 1 calc R U . B 2
C11 C 0.2795(4) -0.0554(3) 0.4975(3) 0.0526(9) Uani 1 1 d . . . C 2
H11 H 0.279672 -0.134406 0.533983 0.063 Uiso 1 1 calc R U . C 2
C12 C 0.3033(4) -0.0060(3) 0.3838(3) 0.0508(9) Uani 1 1 d . . . C 2
C13 C 0.3182(4) -0.0542(3) 0.3069(3) 0.0580(10) Uani 1 1 d . . . C 2
H13 H 0.321903 -0.132110 0.317052 0.070 Uiso 1 1 calc R U . C 2
C14 C 0.3267(4) 0.0385(4) 0.2096(3) 0.0589(10) Uani 1 1 d . . . C 2
C15 C 0.3425(5) 0.0483(5) 0.1032(4) 0.0847(14) Uani 1 1 d . . . C 2
H15 H 0.357489 -0.016507 0.084500 0.102 Uiso 1 1 calc R U . C 2
C16 C 0.3356(6) 0.1547(5) 0.0274(4) 0.0986(17) Uani 1 1 d . . . C 2
H16 H 0.345813 0.161887 -0.043312 0.118 Uiso 1 1 calc R U . C 2
C17 C 0.3137(6) 0.2523(5) 0.0542(4) 0.0958(16) Uani 1 1 d . . . C 2
H17 H 0.307172 0.323121 0.001065 0.115 Uiso 1 1 calc R U . C 2
C18 C 0.3014(5) 0.2468(4) 0.1573(3) 0.0766(12) Uani 1 1 d . . . C 2
H18 H 0.287069 0.312920 0.173969 0.092 Uiso 1 1 calc R U . C 2
C19 C 0.3110(4) 0.1396(3) 0.2363(3) 0.0567(9) Uani 1 1 d . . . C 2
C20 C 0.0584(6) 0.3627(4) 0.4809(4) 0.1006(17) Uani 1 1 d . . . A 2
H20A H 0.041307 0.327785 0.556946 0.151 Uiso 1 1 calc R U . A 2
H20B H -0.032494 0.404121 0.460129 0.151 Uiso 1 1 calc R U . A 2
H20C H 0.148842 0.414974 0.456114 0.151 Uiso 1 1 calc R U . A 2
C21 C 0.2014(5) 0.0940(4) 0.6839(3) 0.0658(11) Uani 1 1 d . . . D 2
H21 H 0.090721 0.107556 0.678437 0.079 Uiso 1 1 calc R U . D 2
C22 C 0.2151(5) 0.0778(5) 0.7964(3) 0.0839(14) Uani 1 1 d . . . D 2
H22A H 0.185968 0.147271 0.810649 0.101 Uiso 1 1 calc R U . D 2
H22B H 0.322971 0.062500 0.805729 0.101 Uiso 1 1 calc R U . D 2
C23 C 0.1055(6) -0.0234(5) 0.8734(4) 0.0987(17) Uani 1 1 d . . . D 2
H23A H 0.121074 -0.038434 0.945172 0.118 Uiso 1 1 calc R U . D 2
H23B H -0.002872 -0.002629 0.870569 0.118 Uiso 1 1 calc R U . D 2
C24 C 0.1337(6) -0.1327(5) 0.8483(3) 0.0964(16) Uani 1 1 d . . . D 2
H24A H 0.054485 -0.191326 0.894771 0.116 Uiso 1 1 calc R U . D 2
H24B H 0.235867 -0.160682 0.862791 0.116 Uiso 1 1 calc R U . D 2
C25 C 0.1281(5) -0.1143(4) 0.7322(3) 0.0790(13) Uani 1 1 d . . . D 2
H25A H 0.155965 -0.184038 0.718229 0.095 Uiso 1 1 calc R U . D 2
H25B H 0.022606 -0.095602 0.718942 0.095 Uiso 1 1 calc R U . D 2
C26 C 0.2436(4) -0.0165(3) 0.6604(3) 0.0578(10) Uani 1 1 d . . . D 2
H26 H 0.347993 -0.037732 0.677417 0.069 Uiso 1 1 calc R U . D 2
C28 C 0.298(2) 0.5949(13) 0.1462(13) 0.142(3) Uani 0.66(2) 1 d D U P E 1
H28A H 0.235148 0.523402 0.175796 0.170 Uiso 0.66(2) 1 calc R U P E 1
H28B H 0.368962 0.596845 0.081715 0.170 Uiso 0.66(2) 1 calc R U P E 1
C27 C 0.385(3) 0.6077(15) 0.2226(16) 0.143(3) Uani 0.66(2) 1 d D U P E 1
H27A H 0.383387 0.534625 0.280668 0.172 Uiso 0.66(2) 1 calc R U P E 1
H27B H 0.493689 0.630812 0.188654 0.172 Uiso 0.66(2) 1 calc R U P E 1
O1 O 0.3167(14) 0.6903(10) 0.2617(10) 0.138(2) Uani 0.66(2) 1 d D U P E 1
C30 C 0.1836(16) 0.7220(11) 0.2207(13) 0.136(3) Uani 0.66(2) 1 d D U P E 1
H30A H 0.170077 0.803729 0.204699 0.163 Uiso 0.66(2) 1 calc R U P E 1
H30B H 0.092510 0.680492 0.272247 0.163 Uiso 0.66(2) 1 calc R U P E 1
C28' C 0.322(4) 0.5642(18) 0.176(3) 0.139(3) Uani 0.34(2) 1 d D U P E 2
H28C H 0.250048 0.499291 0.220281 0.167 Uiso 0.34(2) 1 calc R U P E 2
H28D H 0.402926 0.538828 0.131086 0.167 Uiso 0.34(2) 1 calc R U P E 2
C27' C 0.390(5) 0.612(3) 0.241(3) 0.140(3) Uani 0.34(2) 1 d D U P E 2
H27C H 0.352637 0.567141 0.315517 0.167 Uiso 0.34(2) 1 calc R U P E 2
H27D H 0.504116 0.608046 0.225941 0.167 Uiso 0.34(2) 1 calc R U P E 2
O1' O 0.348(3) 0.7242(18) 0.218(2) 0.139(3) Uani 0.34(2) 1 d D U P E 2
C30' C 0.220(3) 0.7407(19) 0.167(3) 0.143(3) Uani 0.34(2) 1 d D U P E 2
H30C H 0.221899 0.819188 0.117295 0.171 Uiso 0.34(2) 1 calc R U P E 2
H30D H 0.121802 0.725274 0.218324 0.171 Uiso 0.34(2) 1 calc R U P E 2
N1 N 0.4705(4) 0.2803(3) 0.4136(3) 0.0591(8) Uani 1 1 d . . . . .
N2 N 0.2951(4) 0.1842(3) 0.5957(3) 0.0622(9) Uani 1 1 d . . . . .
N3 N 0.2581(3) 0.0160(2) 0.5450(2) 0.0524(7) Uani 1 1 d . . . . .
N4 N 0.3028(3) 0.1127(2) 0.3426(2) 0.0517(7) Uani 1 1 d . . . . .
C29 C 0.1965(17) 0.6965(14) 0.1252(9) 0.140(3) Uani 0.66(2) 1 d D U P E 1
H29A H 0.245708 0.760649 0.063161 0.168 Uiso 0.66(2) 1 calc R U P E 1
H29B H 0.094091 0.677472 0.115221 0.168 Uiso 0.66(2) 1 calc R U P E 1
C29' C 0.236(4) 0.659(2) 0.111(2) 0.141(3) Uani 0.34(2) 1 d D U P E 2
H29C H 0.295238 0.694423 0.039345 0.169 Uiso 0.34(2) 1 calc R U P E 2
H29D H 0.133343 0.632282 0.108265 0.169 Uiso 0.34(2) 1 calc R U P E 2

loop_
_atom_site_aniso_label
_atom_site_aniso_U_11
_atom_site_aniso_U_22
_atom_site_aniso_U_33
_atom_site_aniso_U_23
_atom_site_aniso_U_13
_atom_site_aniso_U_12
Al1 0.0589(7) 0.0516(7) 0.0621(7) -0.0342(5) -0.0258(5) 0.0156(5)
C1 0.070(3) 0.068(3) 0.088(3) -0.041(2) -0.037(2) 0.023(2)
C2 0.065(2) 0.047(2) 0.079(3) -0.021(2) -0.035(2) 0.0097(19)
C3 0.075(3) 0.072(3) 0.085(3) -0.024(2) -0.030(2) 0.002(2)
C4 0.094(4) 0.098(4) 0.083(3) -0.009(3) -0.028(3) -0.013(3)
C5 0.100(4) 0.106(4) 0.110(4) 0.011(4) -0.049(3) -0.033(3)
C6 0.104(4) 0.088(4) 0.123(5) -0.011(3) -0.060(4) -0.025(3)
C7 0.078(3) 0.063(3) 0.106(4) -0.023(3) -0.051(3) 0.001(2)
C8 0.085(3) 0.077(3) 0.109(4) -0.047(3) -0.055(3) 0.008(2)
C9 0.070(3) 0.067(3) 0.085(3) -0.047(2) -0.038(2) 0.018(2)
C10 0.071(3) 0.085(3) 0.093(3) -0.063(3) -0.043(2) 0.028(2)
C11 0.052(2) 0.048(2) 0.064(2) -0.0258(18) -0.0164(17) 0.0102(16)
C12 0.054(2) 0.048(2) 0.060(2) -0.0297(18) -0.0154(16) 0.0084(16)
C13 0.061(2) 0.060(2) 0.069(2) -0.041(2) -0.0165(18) 0.0117(18)
C14 0.056(2) 0.074(3) 0.061(2) -0.041(2) -0.0115(17) 0.0001(19)
C15 0.094(3) 0.105(4) 0.074(3) -0.056(3) -0.012(2) -0.007(3)
C16 0.117(4) 0.121(5) 0.063(3) -0.037(3) -0.020(3) -0.020(4)
C17 0.123(4) 0.098(4) 0.062(3) -0.015(3) -0.032(3) -0.011(3)
C18 0.094(3) 0.071(3) 0.068(3) -0.021(2) -0.029(2) 0.001(2)
C19 0.060(2) 0.064(2) 0.056(2) -0.0291(19) -0.0176(17) -0.0002(18)
C20 0.105(4) 0.112(4) 0.125(4) -0.078(4) -0.056(3) 0.062(3)
C21 0.058(2) 0.093(3) 0.064(2) -0.046(2) -0.0202(19) 0.025(2)
C22 0.078(3) 0.128(4) 0.069(3) -0.061(3) -0.023(2) 0.027(3)
C23 0.086(3) 0.160(5) 0.061(3) -0.055(3) -0.013(2) 0.030(3)
C24 0.094(3) 0.132(5) 0.054(3) -0.026(3) -0.008(2) 0.012(3)
C25 0.070(3) 0.101(4) 0.062(2) -0.026(2) -0.011(2) 0.008(3)
C26 0.051(2) 0.077(3) 0.054(2) -0.031(2) -0.0175(16) 0.0176(19)
C28 0.206(6) 0.120(5) 0.145(6) -0.079(4) -0.088(5) 0.049(4)
C27 0.202(5) 0.121(5) 0.148(6) -0.074(4) -0.088(4) 0.055(4)
O1 0.202(5) 0.116(5) 0.144(5) -0.077(4) -0.097(4) 0.057(4)
C30 0.189(5) 0.126(5) 0.138(6) -0.080(4) -0.086(5) 0.053(4)
C28' 0.201(6) 0.118(5) 0.145(6) -0.076(5) -0.093(5) 0.050(5)
C27' 0.202(6) 0.118(5) 0.146(6) -0.078(5) -0.091(5) 0.051(5)
O1' 0.199(6) 0.117(5) 0.148(6) -0.078(5) -0.093(5) 0.045(5)
C30' 0.201(6) 0.123(5) 0.148(6) -0.075(5) -0.091(5) 0.055(5)
N1 0.067(2) 0.0501(18) 0.077(2) -0.0348(17) -0.0331(17) 0.0164(16)
N2 0.0617(19) 0.071(2) 0.074(2) -0.0442(19) -0.0293(17) 0.0219(17)
N3 0.0540(17) 0.0579(19) 0.0552(17) -0.0295(15) -0.0177(13) 0.0134(14)
N4 0.0626(18) 0.0482(18) 0.0536(17) -0.0258(14) -0.0193(14) 0.0076(14)
C29 0.200(6) 0.126(5) 0.142(5) -0.075(4) -0.099(5) 0.043(5)
C29' 0.199(6) 0.123(6) 0.144(6) -0.075(5) -0.089(5) 0.056(5)

loop_
_atom_type_symbol
_atom_type_description
_atom_type_scat_dispersion_real
_atom_type_scat_dispersion_imag
_atom_type_scat_source
C C 0.0033 0.0016 'International Tables Vol C Tables 4.2.6.8 and 6.1.1.4'
H H 0.0000 0.0000 'International Tables Vol C Tables 4.2.6.8 and 6.1.1.4'
N N 0.0061 0.0033 'International Tables Vol C Tables 4.2.6.8 and 6.1.1.4'
O O 0.0106 0.0060 'International Tables Vol C Tables 4.2.6.8 and 6.1.1.4'
Al Al 0.0645 0.0514 'International Tables Vol C Tables 4.2.6.8 and 6.1.1.4'

loop_
_geom_angle_atom_site_label_1
_geom_angle_atom_site_label_2
_geom_angle_atom_site_label_3
_geom_angle
N1 Al1 N4 105.10(13)
N1 Al1 C1 114.44(16)
N4 Al1 C1 104.26(15)
N1 Al1 N3 123.98(12)
N4 Al1 N3 80.04(12)
C1 Al1 N3 118.02(16)
N1 Al1 N2 79.64(14)
N4 Al1 N2 152.44(14)
C1 Al1 N2 97.95(15)
N3 Al1 N2 75.19(13)
C20 C1 Al1 117.7(3)
C20 C1 H1A 107.9
Al1 C1 H1A 107.9
C20 C1 H1B 107.9
Al1 C1 H1B 107.9
H1A C1 H1B 107.2
C3 C2 N1 130.1(4)
C3 C2 C7 120.0(4)
N1 C2 C7 109.9(4)
C4 C3 C2 118.7(4)
C4 C3 H3 120.6
C2 C3 H3 120.6
C3 C4 C5 121.4(5)
C3 C4 H4 119.3
C5 C4 H4 119.3
C6 C5 C4 121.2(5)
C6 C5 H5 119.4
C4 C5 H5 119.4
C5 C6 C7 119.7(5)
C5 C6 H6 120.1
C7 C6 H6 120.1
C6 C7 C8 135.3(5)
C6 C7 C2 118.9(5)
C8 C7 C2 105.7(4)
C9 C8 C7 107.1(4)
C9 C8 H8 126.5
C7 C8 H8 126.5
C8 C9 N1 112.8(4)
C8 C9 C10 132.4(4)
N1 C9 C10 114.6(4)
N2 C10 C9 114.3(4)
N2 C10 H10 122.9
C9 C10 H10 122.9
N3 C11 C12 115.4(3)
N3 C11 H11 122.3
C12 C11 H11 122.3
N4 C12 C13 112.8(3)
N4 C12 C11 114.7(3)
C13 C12 C11 132.4(3)
C12 C13 C14 106.0(3)
C12 C13 H13 127.0
C14 C13 H13 127.0
C15 C14 C13 134.7(4)
C15 C14 C19 119.8(4)
C13 C14 C19 105.5(3)
C16 C15 C14 118.9(4)
C16 C15 H15 120.5
C14 C15 H15 120.5
C15 C16 C17 121.1(4)
C15 C16 H16 119.4
C17 C16 H16 119.4
C18 C17 C16 121.8(5)
C18 C17 H17 119.1
C16 C17 H17 119.1
C17 C18 C19 118.4(4)
C17 C18 H18 120.8
C19 C18 H18 120.8
N4 C19 C18 129.2(4)
N4 C19 C14 110.9(3)
C18 C19 C14 119.8(3)
C1 C20 H20A 109.5
C1 C20 H20B 109.5
H20A C20 H20B 109.5
C1 C20 H20C 109.5
H20A C20 H20C 109.5
H20B C20 H20C 109.5
N2 C21 C22 119.7(4)
N2 C21 C26 104.1(3)
C22 C21 C26 110.8(3)
N2 C21 H21 107.2
C22 C21 H21 107.2
C26 C21 H21 107.2
C21 C22 C23 108.9(4)
C21 C22 H22A 109.9
C23 C22 H22A 109.9
C21 C22 H22B 109.9
C23 C22 H22B 109.9
H22A C22 H22B 108.3
C24 C23 C22 112.7(4)
C24 C23 H23A 109.1
C22 C23 H23A 109.1
C24 C23 H23B 109.1
C22 C23 H23B 109.1
H23A C23 H23B 107.8
C23 C24 C25 112.9(4)
C23 C24 H24A 109.0
C25 C24 H24A 109.0
C23 C24 H24B 109.0
C25 C24 H24B 109.0
H24A C24 H24B 107.8
C26 C25 C24 108.5(4)
C26 C25 H25A 110.0
C24 C25 H25A 110.0
C26 C25 H25B 110.0
C24 C25 H25B 110.0
H25A C25 H25B 108.4
N3 C26 C25 117.9(3)
N3 C26 C21 105.8(3)
C25 C26 C21 110.1(3)
N3 C26 H26 107.5
C25 C26 H26 107.5
C21 C26 H26 107.5
C27 C28 C29 103.1(6)
C27 C28 H28A 111.1
C29 C28 H28A 111.2
C27 C28 H28B 111.1
C29 C28 H28B 111.2
H28A C28 H28B 109.1
O1 C27 C28 109.8(8)
O1 C27 H27A 109.7
C28 C27 H27A 109.7
O1 C27 H27B 109.7
C28 C27 H27B 109.7
H27A C27 H27B 108.2
C30 O1 C27 107.0(7)
O1 C30 C29 109.3(8)
O1 C30 H30A 109.8
C29 C30 H30A 109.8
O1 C30 H30B 109.8
C29 C30 H30B 109.8
H30A C30 H30B 108.3
C27' C28' C29' 105.3(9)
C27' C28' H28C 110.7
C29' C28' H28C 110.7
C27' C28' H28D 110.7
C29' C28' H28D 110.7
H28C C28' H28D 108.8
O1' C27' C28' 108.9(11)
O1' C27' H27C 109.9
C28' C27' H27C 109.9
O1' C27' H27D 109.9
C28' C27' H27D 109.9
H27C C27' H27D 108.3
C27' O1' C30' 108.0(13)
O1' C30' C29' 105.8(11)
O1' C30' H30C 110.6
C29' C30' H30C 110.6
O1' C30' H30D 110.6
C29' C30' H30D 110.6
H30C C30' H30D 108.7
C2 N1 C9 104.5(3)
C2 N1 Al1 140.5(3)
C9 N1 Al1 113.9(3)
C10 N2 C21 128.3(4)
C10 N2 Al1 116.1(3)
C21 N2 Al1 114.7(2)
C11 N3 C26 123.7(3)
C11 N3 Al1 115.5(2)
C26 N3 Al1 120.1(2)
C19 N4 C12 104.7(3)
C19 N4 Al1 141.2(3)
C12 N4 Al1 114.0(2)
C30 C29 C28 102.4(6)
C30 C29 H29A 111.3
C28 C29 H29A 111.3
C30 C29 H29B 111.3
C28 C29 H29B 111.3
H29A C29 H29B 109.2
C30' C29' C28' 103.5(9)
C30' C29' H29C 111.1
C28' C29' H29C 111.0
C30' C29' H29D 111.1
C28' C29' H29D 111.1
H29C C29' H29D 109.0

loop_
_geom_bond_atom_site_label_1
_geom_bond_atom_site_label_2
_geom_bond_distance
Al1 N1 1.948(3)
Al1 N4 1.954(3)
Al1 C1 1.961(4)
Al1 N3 2.027(3)
Al1 N2 2.039(3)
C1 C20 1.516(6)
C1 H1A 0.9700
C1 H1B 0.9700
C2 C3 1.389(6)
C2 N1 1.389(5)
C2 C7 1.429(5)
C3 C4 1.376(6)
C3 H3 0.9300
C4 C5 1.384(7)
C4 H4 0.9300
C5 C6 1.356(8)
C5 H5 0.9300
C6 C7 1.400(7)
C6 H6 0.9300
C7 C8 1.410(6)
C8 C9 1.354(6)
C8 H8 0.9300
C9 N1 1.389(5)
C9 C10 1.446(6)
C10 N2 1.275(5)
C10 H10 0.9300
C11 N3 1.271(4)
C11 C12 1.434(5)
C11 H11 0.9300
C12 N4 1.380(4)
C12 C13 1.377(5)
C13 C14 1.409(5)
C13 H13 0.9300
C14 C15 1.402(5)
C14 C19 1.430(5)
C15 C16 1.369(7)
C15 H15 0.9300
C16 C17 1.389(7)
C16 H16 0.9300
C17 C18 1.378(6)
C17 H17 0.9300
C18 C19 1.398(5)
C18 H18 0.9300
C19 N4 1.364(4)
C20 H20A 0.9600
C20 H20B 0.9600
C20 H20C 0.9600
C21 N2 1.447(5)
C21 C22 1.513(5)
C21 C26 1.542(5)
C21 H21 0.9800
C22 C23 1.530(7)
C22 H22A 0.9700
C22 H22B 0.9700
C23 C24 1.523(7)
C23 H23A 0.9700
C23 H23B 0.9700
C24 C25 1.537(6)
C24 H24A 0.9700
C24 H24B 0.9700
C25 C26 1.514(6)
C25 H25A 0.9700
C25 H25B 0.9700
C26 N3 1.470(4)
C26 H26 0.9800
C28 C27 1.454(10)
C28 C29 1.493(12)
C28 H28A 0.9700
C28 H28B 0.9700
C27 O1 1.393(12)
C27 H27A 0.9700
C27 H27B 0.9700
O1 C30 1.363(10)
C30 C29 1.442(10)
C30 H30A 0.9700
C30 H30B 0.9700
C28' C27' 1.446(14)
C28' C29' 1.481(16)
C28' H28C 0.9700
C28' H28D 0.9700
C27' O1' 1.378(15)
C27' H27C 0.9700
C27' H27D 0.9700
O1' C30' 1.397(14)
C30' C29' 1.466(14)
C30' H30C 0.9700
C30' H30D 0.9700
C29 H29A 0.9700
C29 H29B 0.9700
C29' H29C 0.9700
C29' H29D 0.9700
